data_4061383
_journal_name_full Organometallics
_journal_paper_doi 10.1021/om050133z
_journal_year 2005
_chemical_formula_sum 'C24.4 H15.6 B0.4 F9.6 N1.6 Pt0.4 S0.4'
_chemical_formula_weight 608.77
_space_group_IT_number 2
_symmetry_cell_setting triclinic
_symmetry_space_group_name_Hall '-P 1'
_symmetry_space_group_name_H-M 'P -1'
_cell_angle_alpha 99.790(5)
_cell_angle_beta 100.730(5)
_cell_angle_gamma 94.316(6)
_cell_formula_units_Z 5
_cell_length_a 12.725(4)
_cell_length_b 13.160(4)
_cell_length_c 18.895(6)
_cell_measurement_temperature 294(2)
_cell_volume 3044.8(15)
_diffrn_ambient_temperature 294(2)
_exptl_crystal_density_diffrn 1.660
_cod_depositor_comments
;
The following automatic conversions were performed:
'_symmetry_cell_setting' value 'Triclinic' changed to 'triclinic'
according to '/home/saulius/struct/CIF-dictionaries/cif_core.dic'
dictionary named 'cif_core.dic' version 2.4.1 from 2010-06-29.

Automatic conversion script
Id: cif_fix_enum 1527 2010-12-29 10:47:43Z saulius 
;
_cod_original_formula_sum 'C24.40 H15.60 B0.40 F9.60 N1.60 Pt0.40 S0.40'
_cod_database_code 4061383

loop_
_symmetry_equiv_pos_as_xyz
'x, y, z'
'-x, -y, -z'

loop_
_atom_site_label
_atom_site_type_symbol
_atom_site_fract_x
_atom_site_fract_y
_atom_site_fract_z
_atom_site_U_iso_or_equiv
_atom_site_adp_type
_atom_site_occupancy
_atom_site_symmetry_multiplicity
_atom_site_calc_flag
_atom_site_refinement_flags
_atom_site_disorder_assembly
_atom_site_disorder_group
B1 B 0.0079(5) -0.0287(5) 0.2454(4) 0.0374(18) Uani 1 1 d . . .
S1 S -0.28685(17) -0.5782(3) 0.39665(12) 0.1279(10) Uani 1 1 d . . .
Pt1 Pt -0.44122(3) -0.59017(3) 0.313710(18) 0.06673(12) Uani 1 1 d . . .
N1 N -0.5711(4) -0.6139(4) 0.2446(4) 0.073(2) Uani 1 1 d . . .
N2 N -0.3735(4) -0.6853(5) 0.2335(3) 0.0679(18) Uani 1 1 d . . .
N3 N -0.5503(5) -0.4719(5) 0.1744(3) 0.0604(16) Uani 1 1 d . . .
N4 N -0.3698(4) -0.5729(5) 0.1495(3) 0.0581(15) Uani 1 1 d . . .
F1A F -0.008(3) -0.448(3) 0.1734(17) 0.134(15) Uani 0.50 1 d P . .
F1 F -0.095(2) -0.4847(12) 0.0923(17) 0.099(8) Uani 0.50 1 d P . .
F2A F 0.076(2) -0.398(2) 0.1043(17) 0.099(8) Uani 0.50 1 d P . .
F2 F 0.038(3) -0.429(2) 0.1730(15) 0.128(16) Uani 0.50 1 d P . .
F3A F 0.040(3) -0.411(3) 0.0652(17) 0.147(16) Uani 0.50 1 d P . .
F3 F -0.070(3) -0.486(2) 0.0616(18) 0.162(16) Uani 0.50 1 d P . .
F4A F -0.3722(16) -0.285(2) 0.018(3) 0.123(8) Uani 0.50 1 d P . .
F4 F -0.3403(19) -0.229(4) -0.0119(11) 0.113(10) Uani 0.50 1 d P . .
F5 F -0.386(2) -0.173(5) 0.0993(14) 0.138(13) Uani 0.50 1 d P . .
F5A F -0.3996(16) -0.283(4) 0.071(3) 0.154(14) Uani 0.50 1 d P . .
F6A F -0.365(2) -0.116(2) 0.072(2) 0.118(11) Uani 0.50 1 d P . .
F6 F -0.326(2) -0.147(5) 0.010(3) 0.165(13) Uani 0.50 1 d P . .
F7A F 0.329(3) -0.160(3) 0.1117(16) 0.165(18) Uani 0.50 1 d P . .
F7 F 0.318(3) -0.179(2) 0.134(2) 0.124(9) Uani 0.50 1 d P . .
F8A F 0.466(3) -0.060(2) 0.177(2) 0.134(16) Uani 0.50 1 d P . .
F8 F 0.457(3) -0.117(2) 0.185(2) 0.129(12) Uani 0.50 1 d P . .
F9A F 0.342(4) -0.029(5) 0.101(3) 0.127(12) Uani 0.50 1 d P . .
F9 F 0.389(5) -0.017(5) 0.121(3) 0.19(2) Uani 0.50 1 d P . .
F10 F 0.448(2) 0.067(3) 0.4405(17) 0.139(14) Uani 0.50 1 d P . .
F10A F 0.413(3) 0.071(2) 0.4523(15) 0.150(15) Uani 0.50 1 d P . .
F11A F 0.419(3) 0.212(2) 0.4011(15) 0.145(15) Uani 0.50 1 d P . .
F11 F 0.4584(17) 0.174(2) 0.3948(15) 0.089(9) Uani 0.50 1 d P . .
F12A F 0.315(3) 0.155(3) 0.4574(16) 0.080(6) Uani 0.50 1 d P . .
F12 F 0.324(3) 0.179(4) 0.4371(19) 0.175(17) Uani 0.50 1 d P . .
F13A F 0.019(2) 0.184(3) 0.0177(15) 0.135(16) Uani 0.50 1 d P . .
F13 F 0.014(3) 0.137(3) 0.0110(18) 0.139(17) Uani 0.50 1 d P . .
F14 F -0.071(7) 0.287(3) 0.029(2) 0.137(16) Uani 0.50 1 d P . .
F14A F -0.093(7) 0.252(4) 0.023(3) 0.18(2) Uani 0.50 1 d P . .
F15A F -0.156(3) 0.150(4) 0.0127(16) 0.143(18) Uani 0.50 1 d P . .
F15 F -0.129(3) 0.100(2) -0.0032(14) 0.122(12) Uani 0.50 1 d P . .
F16A F 0.061(3) 0.4333(17) 0.2921(16) 0.124(9) Uani 0.50 1 d P . .
F16 F 0.095(2) 0.390(2) 0.3387(18) 0.148(8) Uani 0.50 1 d P . .
F17A F -0.100(2) 0.408(2) 0.283(2) 0.147(13) Uani 0.50 1 d P . .
F17 F -0.046(5) 0.4449(17) 0.2847(13) 0.162(17) Uani 0.50 1 d P . .
F18A F -0.058(3) 0.347(3) 0.359(2) 0.126(12) Uani 0.50 1 d P . .
F18 F 0.006(3) 0.357(2) 0.3644(17) 0.129(14) Uani 0.50 1 d P . .
F25A F 0.098(3) -0.230(4) 0.459(2) 0.187(17) Uani 0.50 1 d P . .
F25 F 0.099(2) -0.1875(18) 0.4898(17) 0.126(13) Uani 0.50 1 d P . .
F26A F -0.056(3) -0.302(3) 0.440(2) 0.13(2) Uani 0.50 1 d P . .
F26 F -0.052(3) -0.227(3) 0.5166(18) 0.131(12) Uani 0.50 1 d P . .
F27A F -0.001(3) -0.178(2) 0.5325(15) 0.130(11) Uani 0.50 1 d P . .
F27 F -0.007(3) -0.295(3) 0.429(2) 0.109(11) Uani 0.50 1 d P . .
F28A F -0.278(2) 0.1249(19) 0.3985(15) 0.094(7) Uani 0.50 1 d P . .
F28 F -0.301(4) 0.010(2) 0.457(2) 0.23(2) Uani 0.50 1 d P . .
F29A F -0.3608(13) -0.0568(14) 0.3923(16) 0.137(7) Uani 0.50 1 d P . .
F29 F -0.286(2) 0.0576(17) 0.4738(11) 0.103(6) Uani 0.50 1 d P . .
F30A F -0.301(2) 0.091(3) 0.3720(17) 0.173(18) Uani 0.50 1 d P . .
F30 F -0.3618(12) -0.0083(17) 0.3447(14) 0.123(6) Uani 0.50 1 d P . .
C1 C -0.6447(8) -0.6882(7) 0.2332(4) 0.086(3) Uani 1 1 d . . .
H1A H -0.6272 -0.7362 0.2631 0.103 Uiso 1 1 calc R . .
C2 C -0.7436(8) -0.7160(6) 0.1879(5) 0.099(3) Uani 1 1 d . . .
H2A H -0.7867 -0.7747 0.1909 0.118 Uiso 1 1 calc R . .
C3 C -0.7772(6) -0.6547(8) 0.1380(4) 0.094(3) Uani 1 1 d . . .
H3A H -0.8445 -0.6692 0.1069 0.113 Uiso 1 1 calc R . .
C4 C -0.7089(7) -0.5732(7) 0.1360(4) 0.067(2) Uani 1 1 d . . .
C5 C -0.7059(6) -0.4879(8) 0.0959(4) 0.089(3) Uani 1 1 d . . .
H5A H -0.7610 -0.4759 0.0595 0.107 Uiso 1 1 calc R . .
C6 C -0.6122(7) -0.4306(6) 0.1197(4) 0.080(2) Uani 1 1 d . . .
H6A H -0.5908 -0.3718 0.1026 0.096 Uiso 1 1 calc R . .
C7 C -0.6073(6) -0.5551(6) 0.1876(5) 0.065(2) Uani 1 1 d . . .
C8 C -0.3661(6) -0.7852(8) 0.2405(5) 0.096(3) Uani 1 1 d . . .
H8A H -0.3699 -0.8029 0.2856 0.115 Uiso 1 1 calc R . .
C9 C -0.3532(6) -0.8618(7) 0.1846(6) 0.099(3) Uani 1 1 d . . .
H9A H -0.3490 -0.9293 0.1928 0.119 Uiso 1 1 calc R . .
C10 C -0.3466(5) -0.8406(7) 0.1171(5) 0.088(3) Uani 1 1 d . . .
H10A H -0.3385 -0.8919 0.0787 0.105 Uiso 1 1 calc R . .
C11 C -0.3527(5) -0.7392(7) 0.1092(5) 0.066(2) Uani 1 1 d . . .
C12 C -0.3488(6) -0.6846(7) 0.0506(4) 0.081(2) Uani 1 1 d . . .
H12A H -0.3408 -0.7125 0.0035 0.097 Uiso 1 1 calc R . .
C13 C -0.3590(5) -0.5849(7) 0.0767(5) 0.078(2) Uani 1 1 d . . .
H13A H -0.3588 -0.5318 0.0499 0.094 Uiso 1 1 calc R . .
C14 C -0.3663(5) -0.6675(7) 0.1690(4) 0.0506(19) Uani 1 1 d . . .
C15 C -0.4485(8) -0.4257(7) 0.2086(4) 0.055(2) Uani 1 1 d . . .
C16 C -0.4334(8) -0.3273(8) 0.2480(5) 0.092(3) Uani 1 1 d . . .
H16A H -0.4927 -0.2923 0.2547 0.110 Uiso 1 1 calc R . .
C17 C -0.3304(12) -0.2785(8) 0.2783(6) 0.126(5) Uani 1 1 d . . .
H17A H -0.3210 -0.2121 0.3066 0.151 Uiso 1 1 calc R . .
C18 C -0.2411(9) -0.3291(10) 0.2664(5) 0.115(4) Uani 1 1 d . . .
H18A H -0.1721 -0.2960 0.2860 0.138 Uiso 1 1 calc R . .
C19 C -0.2548(7) -0.4252(7) 0.2268(4) 0.081(3) Uani 1 1 d . . .
H19A H -0.1954 -0.4594 0.2192 0.097 Uiso 1 1 calc R . .
C20 C -0.3571(7) -0.4733(7) 0.1973(4) 0.059(2) Uani 1 1 d . . .
C21 C -0.5244(6) -0.5178(6) 0.3873(3) 0.088(3) Uani 1 1 d . . .
H21A H -0.5784 -0.5692 0.3942 0.105 Uiso 1 1 calc R . .
H21B H -0.4745 -0.4960 0.4339 0.105 Uiso 1 1 calc R . .
C22 C -0.5793(9) -0.4265(8) 0.3703(5) 0.076(2) Uani 1 1 d . . .
C23 C -0.5309(7) -0.3247(11) 0.3992(4) 0.103(3) Uani 1 1 d . . .
H23A H -0.4623 -0.3149 0.4285 0.124 Uiso 1 1 calc R . .
C24 C -0.6807(11) -0.2500(10) 0.3453(7) 0.131(4) Uani 1 1 d . . .
H24A H -0.7156 -0.1921 0.3375 0.157 Uiso 1 1 calc R . .
C25 C -0.5826(10) -0.2369(8) 0.3855(6) 0.109(3) Uani 1 1 d . . .
H25A H -0.5479 -0.1705 0.4047 0.131 Uiso 1 1 calc R . .
C26 C -0.7304(8) -0.3433(12) 0.3160(5) 0.120(4) Uani 1 1 d . . .
H26A H -0.7985 -0.3505 0.2861 0.144 Uiso 1 1 calc R . .
C27 C -0.6824(9) -0.4298(8) 0.3294(5) 0.103(3) Uani 1 1 d . . .
H27A H -0.7211 -0.4945 0.3099 0.124 Uiso 1 1 calc R . .
C28 C -0.3076(6) -0.6348(6) 0.4706(4) 0.141(3) Uani 1 1 d . . .
H28A H -0.2408 -0.6293 0.5051 0.212 Uiso 1 1 calc R . .
H28B H -0.3345 -0.7066 0.4534 0.212 Uiso 1 1 calc R . .
H28C H -0.3590 -0.5996 0.4940 0.212 Uiso 1 1 calc R . .
C29 C -0.2438(6) -0.4511(7) 0.4408(5) 0.208(6) Uani 1 1 d . . .
H29A H -0.1779 -0.4492 0.4756 0.312 Uiso 1 1 calc R . .
H29B H -0.2977 -0.4242 0.4659 0.312 Uiso 1 1 calc R . .
H29C H -0.2319 -0.4095 0.4054 0.312 Uiso 1 1 calc R . .
C30 C -0.0526(5) -0.1279(5) 0.1845(3) 0.0393(16) Uani 1 1 d . . .
C31 C -0.1580(5) -0.1276(5) 0.1449(3) 0.0492(18) Uani 1 1 d . . .
H31A H -0.1901 -0.0663 0.1511 0.059 Uiso 1 1 calc R . .
C32 C -0.2161(6) -0.2129(6) 0.0975(4) 0.052(2) Uani 1 1 d . . .
C33 C -0.1711(6) -0.3036(5) 0.0868(3) 0.0505(19) Uani 1 1 d . . .
H33A H -0.2087 -0.3612 0.0538 0.061 Uiso 1 1 calc R . .
C34 C -0.0700(6) -0.3091(6) 0.1252(4) 0.0472(18) Uani 1 1 d . . .
C35 C -0.0128(5) -0.2224(6) 0.1728(3) 0.0441(17) Uani 1 1 d . . .
H35A H 0.0558 -0.2284 0.1982 0.053 Uiso 1 1 calc R . .
C36 C -0.3264(9) -0.2039(13) 0.0595(9) 0.078(3) Uani 1 1 d . . .
C37 C -0.0209(10) -0.4094(8) 0.1138(7) 0.065(2) Uani 1 1 d . . .
C38 C 0.1381(5) -0.0205(4) 0.2600(4) 0.0396(17) Uani 1 1 d . . .
C39 C 0.2022(5) 0.0361(4) 0.3253(3) 0.0448(17) Uani 1 1 d . . .
H39A H 0.1682 0.0612 0.3632 0.054 Uiso 1 1 calc R . .
C40 C 0.3117(6) 0.0567(5) 0.3368(4) 0.0496(18) Uani 1 1 d . . .
C41 C 0.3645(5) 0.0180(5) 0.2817(5) 0.062(2) Uani 1 1 d . . .
H41A H 0.4389 0.0307 0.2887 0.074 Uiso 1 1 calc R . .
C42 C 0.3063(6) -0.0389(5) 0.2173(4) 0.0526(19) Uani 1 1 d . . .
C43 C 0.1959(5) -0.0558(5) 0.2069(3) 0.0470(18) Uani 1 1 d . . .
H43A H 0.1579 -0.0928 0.1619 0.056 Uiso 1 1 calc R . .
C44 C 0.3625(11) -0.0813(14) 0.1575(8) 0.090(3) Uani 1 1 d . . .
C45 C 0.3765(9) 0.1210(9) 0.4053(6) 0.067(3) Uani 1 1 d . . .
C46 C -0.0177(4) 0.0800(5) 0.2182(4) 0.0441(17) Uani 1 1 d . . .
C47 C -0.0125(4) 0.1727(6) 0.2664(3) 0.0489(18) Uani 1 1 d . . .
H47A H -0.0024 0.1714 0.3163 0.059 Uiso 1 1 calc R . .
C48 C -0.0214(5) 0.2650(6) 0.2450(4) 0.0522(19) Uani 1 1 d . . .
C49 C -0.0418(5) 0.2703(6) 0.1704(5) 0.064(2) Uani 1 1 d . . .
H49A H -0.0520 0.3331 0.1551 0.076 Uiso 1 1 calc R . .
C50 C -0.0464(5) 0.1810(6) 0.1205(4) 0.0527(19) Uani 1 1 d . . .
C51 C -0.0344(4) 0.0891(5) 0.1447(3) 0.0471(17) Uani 1 1 d . . .
H51A H -0.0375 0.0292 0.1098 0.057 Uiso 1 1 calc R . .
C52 C -0.0094(13) 0.3628(9) 0.3002(9) 0.088(3) Uani 1 1 d . . .
C53 C -0.0617(15) 0.1793(17) 0.0402(7) 0.090(5) Uani 1 1 d . . .
C54 C -0.0404(5) -0.0425(5) 0.3179(3) 0.0405(17) Uani 1 1 d . . .
C55 C -0.1324(5) -0.0015(4) 0.3328(3) 0.0479(18) Uani 1 1 d . . .
H55A H -0.1642 0.0422 0.3033 0.058 Uiso 1 1 calc R . .
C56 C -0.1789(6) -0.0230(5) 0.3898(4) 0.0519(18) Uani 1 1 d . . .
C57 C -0.1375(6) -0.0890(5) 0.4332(3) 0.057(2) Uani 1 1 d . . .
H57A H -0.1705 -0.1042 0.4707 0.068 Uiso 1 1 calc R . .
C58 C -0.0474(6) -0.1321(5) 0.4211(4) 0.0513(19) Uani 1 1 d . . .
C59 C 0.0023(5) -0.1076(5) 0.3644(3) 0.0488(18) Uani 1 1 d . . .
H59A H 0.0654 -0.1357 0.3578 0.059 Uiso 1 1 calc R . .
C60 C -0.2785(9) 0.0240(12) 0.4024(9) 0.088(4) Uani 1 1 d . . .
C61 C 0.0008(12) -0.2081(12) 0.4646(8) 0.076(3) Uani 1 1 d . . .

loop_
_atom_site_aniso_label
_atom_site_aniso_U_11
_atom_site_aniso_U_22
_atom_site_aniso_U_33
_atom_site_aniso_U_23
_atom_site_aniso_U_13
_atom_site_aniso_U_12
B1 0.045(5) 0.034(5) 0.036(5) 0.011(4) 0.010(4) 0.004(4)
S1 0.0827(18) 0.244(3) 0.0631(17) 0.053(2) 0.0073(13) 0.017(2)
Pt1 0.0711(2) 0.0810(2) 0.0534(2) 0.02631(16) 0.01359(15) 0.00849(16)
N1 0.025(4) 0.016(4) 0.169(7) -0.025(4) 0.043(4) -0.016(3)
N2 0.073(4) 0.069(5) 0.072(5) 0.025(4) 0.023(4) 0.022(4)
N3 0.041(4) 0.082(5) 0.055(4) 0.019(4) -0.007(3) 0.012(4)
N4 0.067(4) 0.063(5) 0.052(5) 0.018(4) 0.020(3) 0.015(4)
F1A 0.20(3) 0.111(19) 0.16(3) 0.11(2) 0.10(3) 0.099(19)
F1 0.105(13) 0.018(8) 0.16(2) -0.010(10) 0.018(14) 0.004(9)
F2A 0.072(10) 0.100(10) 0.16(2) 0.060(17) 0.060(14) 0.047(8)
F2 0.17(2) 0.062(10) 0.12(3) -0.012(15) -0.06(2) 0.037(13)
F3A 0.23(4) 0.127(17) 0.15(2) 0.073(19) 0.13(3) 0.12(2)
F3 0.13(2) 0.142(19) 0.15(2) -0.111(15) -0.019(16) 0.053(15)
F4A 0.060(12) 0.107(17) 0.18(3) 0.003(17) -0.003(15) -0.013(10)
F4 0.078(15) 0.20(3) 0.051(10) 0.000(16) -0.007(8) 0.030(18)
F5 0.050(11) 0.25(4) 0.112(13) 0.01(2) 0.010(8) 0.07(2)
F5A 0.029(8) 0.23(3) 0.22(3) 0.14(3) -0.012(11) -0.034(12)
F6A 0.085(14) 0.076(12) 0.15(3) -0.026(14) -0.053(16) 0.044(10)
F6 0.117(14) 0.21(3) 0.15(3) 0.08(3) -0.060(19) 0.01(2)
F7A 0.126(16) 0.26(4) 0.080(13) -0.10(2) 0.079(12) -0.043(18)
F7 0.127(15) 0.102(15) 0.15(2) -0.036(13) 0.107(14) 0.019(12)
F8A 0.048(13) 0.21(3) 0.12(3) -0.06(2) 0.026(15) 0.00(2)
F8 0.09(2) 0.19(3) 0.135(17) 0.04(2) 0.064(16) 0.09(2)
F9A 0.13(2) 0.18(2) 0.079(12) 0.009(16) 0.062(13) 0.01(2)
F9 0.20(5) 0.27(5) 0.18(4) 0.12(3) 0.14(4) 0.09(3)
F10 0.090(11) 0.23(3) 0.083(15) -0.018(16) -0.022(9) 0.109(15)
F10A 0.21(3) 0.14(2) 0.076(13) 0.044(17) -0.034(18) -0.06(2)
F11A 0.24(4) 0.100(17) 0.082(11) 0.018(11) 0.031(18) -0.08(2)
F11 0.054(8) 0.12(2) 0.069(10) -0.022(12) 0.013(7) -0.060(10)
F12A 0.072(12) 0.112(12) 0.048(8) -0.012(7) 0.024(7) -0.013(9)
F12 0.072(18) 0.23(4) 0.15(3) -0.11(3) 0.00(2) -0.02(2)
F13A 0.078(18) 0.27(5) 0.069(12) 0.073(19) 0.022(10) -0.007(18)
F13 0.24(4) 0.148(19) 0.078(12) 0.052(11) 0.089(17) 0.13(3)
F14 0.29(5) 0.055(10) 0.073(13) 0.051(9) 0.030(16) 0.013(15)
F14A 0.25(4) 0.17(6) 0.12(2) 0.07(3) 0.02(2) 0.03(6)
F15A 0.084(14) 0.26(5) 0.070(14) 0.01(2) -0.002(12) 0.00(2)
F15 0.18(4) 0.122(16) 0.038(10) 0.014(11) -0.023(12) -0.058(16)
F16A 0.14(2) 0.077(13) 0.145(17) -0.005(10) 0.050(18) -0.027(13)
F16 0.121(17) 0.120(18) 0.16(2) -0.074(14) 0.035(18) -0.027(14)
F17A 0.133(15) 0.09(2) 0.22(3) -0.023(15) 0.065(15) 0.032(14)
F17 0.32(5) 0.034(11) 0.114(12) 0.010(8) -0.01(3) 0.05(2)
F18A 0.18(2) 0.089(14) 0.12(2) -0.016(12) 0.10(2) 0.011(14)
F18 0.24(5) 0.046(9) 0.080(16) 0.004(8) 0.00(2) 0.01(2)
F25A 0.13(3) 0.26(4) 0.28(3) 0.23(3) 0.11(3) 0.10(3)
F25 0.067(17) 0.112(11) 0.165(19) 0.048(11) -0.079(17) 0.000(10)
F26A 0.11(2) 0.076(16) 0.17(4) 0.08(2) -0.07(2) -0.048(18)
F26 0.16(2) 0.15(3) 0.13(3) 0.11(3) 0.06(2) 0.039(17)
F27A 0.21(3) 0.111(16) 0.067(12) 0.039(11) -0.003(15) -0.009(14)
F27 0.12(3) 0.08(2) 0.136(18) 0.051(19) 0.01(2) 0.011(19)
F28A 0.103(10) 0.060(9) 0.112(12) -0.014(10) 0.017(8) 0.044(8)
F28 0.31(4) 0.12(3) 0.40(5) 0.16(3) 0.30(4) 0.15(2)
F29A 0.064(8) 0.101(15) 0.25(2) -0.011(14) 0.077(11) -0.006(9)
F29 0.147(12) 0.090(16) 0.094(12) 0.009(10) 0.071(9) 0.048(11)
F30A 0.18(3) 0.24(4) 0.22(3) 0.18(3) 0.16(3) 0.14(3)
F30 0.028(7) 0.107(16) 0.217(19) -0.004(12) 0.014(10) 0.011(8)
C1 0.088(7) 0.110(8) 0.050(6) -0.003(5) -0.006(5) 0.042(6)
C2 0.116(9) 0.078(7) 0.113(9) 0.038(6) 0.043(7) -0.012(6)
C3 0.057(6) 0.129(9) 0.083(7) -0.008(6) 0.020(5) -0.028(6)
C4 0.062(7) 0.086(7) 0.051(6) 0.000(5) 0.016(5) 0.011(5)
C5 0.045(6) 0.161(10) 0.065(6) 0.017(6) 0.014(5) 0.033(6)
C6 0.078(6) 0.106(7) 0.077(6) 0.046(5) 0.026(5) 0.040(6)
C7 0.049(6) 0.053(6) 0.086(7) -0.016(5) 0.027(5) 0.001(5)
C8 0.116(7) 0.107(8) 0.079(8) 0.041(7) 0.027(6) 0.028(7)
C9 0.116(7) 0.084(8) 0.109(9) 0.028(7) 0.034(7) 0.028(6)
C10 0.094(6) 0.077(8) 0.098(8) 0.005(6) 0.035(6) 0.031(5)
C11 0.066(5) 0.056(6) 0.073(7) 0.002(6) 0.014(5) 0.011(5)
C12 0.106(6) 0.092(7) 0.051(6) 0.009(6) 0.033(5) 0.023(6)
C13 0.089(6) 0.095(7) 0.059(6) 0.025(5) 0.026(5) 0.014(5)
C14 0.041(4) 0.069(6) 0.045(5) 0.021(6) 0.005(4) 0.012(4)
C15 0.084(8) 0.040(6) 0.048(5) 0.018(5) 0.016(5) 0.011(6)
C16 0.136(10) 0.068(8) 0.071(7) 0.018(6) 0.015(6) 0.003(7)
C17 0.222(16) 0.066(8) 0.079(8) 0.000(6) 0.034(10) -0.023(10)
C18 0.134(11) 0.133(12) 0.050(7) 0.008(7) -0.004(7) -0.083(9)
C19 0.076(7) 0.097(8) 0.059(6) 0.017(5) 0.005(5) -0.029(6)
C20 0.057(6) 0.067(6) 0.054(5) 0.029(5) 0.003(5) -0.012(6)
C21 0.097(6) 0.104(7) 0.071(6) 0.048(5) 0.005(5) 0.018(5)
C22 0.094(8) 0.094(9) 0.043(6) 0.010(6) 0.022(5) 0.010(7)
C23 0.112(8) 0.107(8) 0.076(7) 0.006(7) 0.003(5) -0.011(9)
C24 0.115(11) 0.125(12) 0.150(12) 0.041(9) 0.001(8) 0.030(9)
C25 0.127(10) 0.069(8) 0.136(10) 0.009(7) 0.047(8) 0.000(8)
C26 0.084(8) 0.147(11) 0.106(8) 0.004(9) -0.024(6) 0.022(9)
C27 0.098(9) 0.124(10) 0.080(7) 0.012(6) 0.009(6) 0.007(7)
C28 0.182(9) 0.163(9) 0.077(7) 0.041(6) -0.003(6) 0.032(7)
C29 0.165(9) 0.180(10) 0.217(12) 0.098(9) -0.116(8) -0.120(8)
C30 0.039(5) 0.042(5) 0.040(4) 0.011(4) 0.011(4) 0.008(4)
C31 0.050(5) 0.043(5) 0.055(5) 0.009(4) 0.009(4) 0.007(4)
C32 0.037(5) 0.060(6) 0.057(5) 0.005(5) 0.012(4) 0.003(5)
C33 0.048(5) 0.047(5) 0.052(5) 0.000(4) 0.011(4) -0.006(4)
C34 0.054(5) 0.044(5) 0.048(5) 0.015(4) 0.017(4) 0.004(5)
C35 0.040(4) 0.047(5) 0.044(5) 0.014(4) 0.004(3) -0.002(4)
C36 0.062(9) 0.069(10) 0.088(11) -0.008(8) 0.001(8) 0.003(8)
C37 0.064(8) 0.058(8) 0.071(8) 0.004(7) 0.018(7) 0.008(7)
C38 0.034(4) 0.037(4) 0.046(5) 0.006(4) 0.004(4) 0.003(4)
C39 0.040(5) 0.047(4) 0.050(5) 0.014(4) 0.012(4) 0.003(4)
C40 0.033(5) 0.054(5) 0.052(5) 0.003(4) -0.005(4) -0.007(4)
C41 0.033(5) 0.075(6) 0.085(6) 0.023(5) 0.020(5) 0.014(4)
C42 0.053(6) 0.053(5) 0.046(5) -0.001(4) 0.006(4) 0.001(4)
C43 0.030(5) 0.060(5) 0.049(5) 0.015(4) 0.001(4) 0.002(4)
C44 0.067(10) 0.129(14) 0.070(10) -0.016(10) 0.030(8) 0.018(10)
C45 0.062(9) 0.080(9) 0.070(8) 0.026(7) 0.024(7) 0.014(7)
C46 0.035(4) 0.052(5) 0.048(5) 0.010(4) 0.015(4) 0.005(4)
C47 0.056(4) 0.051(5) 0.047(5) 0.024(4) 0.014(4) 0.007(4)
C48 0.054(5) 0.037(5) 0.069(6) 0.008(5) 0.024(4) 0.001(4)
C49 0.061(5) 0.060(6) 0.087(7) 0.048(5) 0.023(5) 0.023(4)
C50 0.046(4) 0.058(6) 0.057(6) 0.015(5) 0.011(4) 0.012(4)
C51 0.043(4) 0.051(5) 0.043(5) 0.004(4) 0.002(4) 0.004(4)
C52 0.101(12) 0.073(11) 0.103(11) 0.043(9) 0.024(10) 0.020(9)
C53 0.087(13) 0.108(15) 0.085(11) 0.062(11) 0.002(9) 0.017(10)
C54 0.027(4) 0.040(5) 0.049(5) 0.003(4) 0.002(4) -0.003(3)
C55 0.054(5) 0.040(4) 0.047(5) 0.008(4) 0.005(4) 0.000(4)
C56 0.037(5) 0.059(5) 0.064(6) 0.009(4) 0.022(4) 0.008(4)
C57 0.059(6) 0.064(6) 0.047(5) 0.012(4) 0.013(4) -0.007(4)
C58 0.054(5) 0.048(5) 0.046(5) 0.013(4) -0.004(4) -0.005(4)
C59 0.038(4) 0.053(5) 0.051(5) 0.008(4) -0.002(4) 0.007(4)
C60 0.079(10) 0.120(13) 0.084(10) 0.053(10) 0.038(8) 0.008(8)
C61 0.112(13) 0.056(9) 0.058(9) 0.012(7) 0.016(8) 0.002(8)

loop_
_geom_bond_atom_site_label_1
_geom_bond_atom_site_label_2
_geom_bond_distance
_geom_bond_site_symmetry_2
_geom_bond_publ_flag
B1 C38 1.620(8) . ?
B1 C30 1.622(8) . ?
B1 C54 1.634(8) . ?
B1 C46 1.635(8) . ?
S1 C29 1.736(8) . ?
S1 C28 1.743(7) . ?
S1 Pt1 2.250(2) . ?
Pt1 N1 1.875(6) . ?
Pt1 C21 2.051(7) . ?
Pt1 N2 2.147(6) . ?
N1 C1 1.263(9) . ?
N1 C7 1.457(9) . ?
N2 C14 1.297(7) . ?
N2 C8 1.351(8) . ?
N3 C7 1.352(8) . ?
N3 C15 1.379(8) . ?
N3 C6 1.391(7) . ?
N4 C14 1.359(7) . ?
N4 C13 1.392(7) . ?
N4 C20 1.439(8) . ?
F1A F2 0.62(5) . ?
F1A C37 1.30(3) . ?
F1A F1 1.69(4) . ?
F1 F3 0.71(4) . ?
F1 C37 1.27(3) . ?
F2A F3A 0.78(4) . ?
F2A C37 1.28(3) . ?
F2A F2 1.57(4) . ?
F2 C37 1.30(3) . ?
F3A C37 1.31(3) . ?
F3A F3 1.64(4) . ?
F3 C37 1.31(3) . ?
F4A F4 1.10(3) . ?
F4A F5A 1.10(3) . ?
F4A C36 1.244(18) . ?
F4 F6 1.07(3) . ?
F4 C36 1.31(3) . ?
F5 F6A 1.01(3) . ?
F5 C36 1.21(2) . ?
F5 F5A 1.45(3) . ?
F5A C36 1.41(2) . ?
F6A C36 1.29(3) . ?
F6A F6 1.39(4) . ?
F6 C36 1.30(3) . ?
F7A F7 0.56(6) . ?
F7A C44 1.22(4) . ?
F7A F9A 1.78(8) . ?
F7 C44 1.33(4) . ?
F8A F8 0.79(4) . ?
F8A C44 1.30(4) . ?
F8A F9 1.52(8) . ?
F8 C44 1.37(4) . ?
F9A F9 0.64(9) . ?
F9A C44 1.37(7) . ?
F9 C44 1.24(7) . ?
F10 F10A 0.53(4) . ?
F10 C45 1.34(3) . ?
F10A C45 1.23(3) . ?
F10A F12A 1.72(6) . ?
F11A F11 0.74(5) . ?
F11A C45 1.29(3) . ?
F11A F12 1.56(4) . ?
F11 C45 1.28(3) . ?
F12A F12 0.56(5) . ?
F12A C45 1.40(5) . ?
F12 C45 1.21(5) . ?
F13A F13 0.61(5) . ?
F13A C53 1.19(3) . ?
F13A F14A 1.74(8) . ?
F13 C53 1.30(4) . ?
F14 C53 1.48(5) . ?
F14A C53 1.13(5) . ?
F14A F15A 1.47(6) . ?
F15A F15 0.79(4) . ?
F15A C53 1.22(4) . ?
F15 C53 1.34(3) . ?
F16A F16 1.16(3) . ?
F16A C52 1.29(3) . ?
F16A F17 1.38(4) . ?
F16 C52 1.38(3) . ?
F16 F18 1.38(4) . ?
F17A F17 0.79(5) . ?
F17A C52 1.35(3) . ?
F17A F18A 1.77(4) . ?
F17 C52 1.27(3) . ?
F18A F18 0.80(4) . ?
F18A C52 1.40(4) . ?
F18 C52 1.21(3) . ?
F25A F25 0.73(6) . ?
F25A C61 1.31(3) . ?
F25A F27 1.49(4) . ?
F25 C61 1.24(3) . ?
F25 F27A 1.63(4) . ?
F26A F27 0.70(4) . ?
F26A C61 1.35(4) . ?
F26A F26 1.61(5) . ?
F26 F27A 0.85(3) . ?
F26 C61 1.33(3) . ?
F27A C61 1.28(3) . ?
F27 C61 1.21(4) . ?
F28A F30A 0.62(5) . ?
F28A C60 1.34(3) . ?
F28 F29 0.65(5) . ?
F28 C60 1.16(3) . ?
F28 F29A 1.43(4) . ?
F29A F30 1.19(3) . ?
F29A C60 1.40(2) . ?
F29 C60 1.37(3) . ?
F30A C60 1.16(3) . ?
F30A F30 1.43(4) . ?
F30 C60 1.36(2) . ?
C1 C2 1.368(9) . ?
C2 C3 1.373(9) . ?
C3 C4 1.338(9) . ?
C4 C7 1.444(9) . ?
C4 C5 1.459(9) . ?
C5 C6 1.320(8) . ?
C8 C9 1.374(9) . ?
C9 C10 1.367(9) . ?
C10 C11 1.374(8) . ?
C11 C14 1.391(8) . ?
C11 C12 1.424(9) . ?
C12 C13 1.345(8) . ?
C15 C16 1.360(9) . ?
C15 C20 1.396(8) . ?
C16 C17 1.388(11) . ?
C17 C18 1.393(11) . ?
C18 C19 1.337(10) . ?
C19 C20 1.375(8) . ?
C21 C22 1.487(9) . ?
C22 C27 1.387(9) . ?
C22 C23 1.404(9) . ?
C23 C25 1.410(10) . ?
C24 C25 1.316(10) . ?
C24 C26 1.318(11) . ?
C26 C27 1.371(10) . ?
C30 C35 1.376(7) . ?
C30 C31 1.410(7) . ?
C31 C32 1.377(7) . ?
C32 C33 1.364(7) . ?
C32 C36 1.476(10) . ?
C33 C34 1.368(7) . ?
C34 C35 1.387(7) . ?
C34 C37 1.503(9) . ?
C38 C43 1.390(7) . ?
C38 C39 1.401(7) . ?
C39 C40 1.369(7) . ?
C40 C41 1.387(7) . ?
C40 C45 1.482(10) . ?
C41 C42 1.365(8) . ?
C42 C43 1.378(7) . ?
C42 C44 1.498(11) . ?
C46 C47 1.382(7) . ?
C46 C51 1.393(7) . ?
C47 C48 1.350(7) . ?
C48 C49 1.401(8) . ?
C48 C52 1.489(11) . ?
C49 C50 1.365(8) . ?
C50 C51 1.373(7) . ?
C50 C53 1.490(13) . ?
C54 C55 1.381(7) . ?
C54 C59 1.395(7) . ?
C55 C56 1.380(7) . ?
C56 C57 1.362(7) . ?
C56 C60 1.492(11) . ?
C57 C58 1.356(7) . ?
C58 C59 1.411(8) . ?
C58 C61 1.496(10) . ?
